data_1536249
loop_
_publ_author_name
'Johrendt, D.'
'Mewis, A.'

_publ_section_title
;
 Strukturen aus AlB2- und BaAl4-analogen Einheiten. I: Die Verbindungen
 Sr4Pd5P5 und Sr2Pd3P3
;
_journal_name_full 'Zeitschrift fuer Anorganische und Allgemeine Chemie'
_journal_page_first 169
_journal_page_last 174
_journal_volume 607
_journal_year 1992
_chemical_formula_sum 'P5 Pd5 Sr4'
_chemical_name_systematic 'Sr4 Pd5 P5'
_space_group_IT_number 63
_symmetry_space_group_name_Hall '-C 2c 2'
_symmetry_space_group_name_H-M 'C m c m'
_cell_angle_alpha 90
_cell_angle_beta 90
_cell_angle_gamma 90
_cell_formula_units_Z 4
_cell_length_a 4.177
_cell_length_b 31.377
_cell_length_c 8.581
_cell_volume 1124.641
_citation_journal_id_ASTM ZAACAB
_cod_data_source_file Johrendt_ZAACAB_1992_89.cif
_cod_data_source_block P5Pd5Sr4
_cod_database_code 1536249

loop_
_symmetry_equiv_pos_as_xyz
x,y,z
-x,-y,z+1/2
x,-y,-z
-x,y,-z+1/2
-x,-y,-z
x,y,-z-1/2
-x,y,z
x,-y,z-1/2
x+1/2,y+1/2,z
-x+1/2,-y+1/2,z+1/2
x+1/2,-y+1/2,-z
-x+1/2,y+1/2,-z+1/2
-x+1/2,-y+1/2,-z
x+1/2,y+1/2,-z-1/2
-x+1/2,y+1/2,z
x+1/2,-y+1/2,z-1/2

loop_
_atom_site_label
_atom_site_type_symbol
_atom_site_fract_x
_atom_site_fract_y
_atom_site_fract_z
_atom_site_occupancy
_atom_site_U_iso_or_equiv
Pd5 Pd+1 0 0.7332 0.25 1 0.0
Pd1 Pd+1 0 0.5002 0.25 1 0.0
P4 P-3 0 0.6556 0.25 1 0.0
P2 P-3 0 0.9568 0.25 1 0.0
P3 P-2 0 0.3431 0.25 1 0.0
Pd3 Pd+1 0 0.8803 0.25 1 0.0
Sr2 Sr+2 0 0.1937 0.0036 1 0.0
Pd4 Pd+1 0 0 0 1 0.0
P1 P-3 0 0.0422 0.25 1 0.0
Pd2 Pd+1 0 0.1182 0.25 1 0.0
Sr1 Sr+2 0 0.4205 0 1 0.0
P5 P-2 0 0.2712 0.25 1 0.0
